data_7013230
loop_
_publ_author_name
'Thomas Stampfl'
'Rene Gutmann'
'Georg Czermak'
'Christoph Langes'
'Alexander Dumfort'
'Holger Kopacka'
'Karl-Hans Ongania'
'Peter Br\"uggeller'

_publ_section_title
;
 Regioselective versus complete chalcogen transfer reactions of the
 bis(bidentate) phosphine
 cis,trans,cis-1,2,3,4-tetrakis(diphenylphosphino)cyclobutane: full
 characterization of new, hemilabile ligands and their complexes with
 palladium(II) and platinum(II)
;
_journal_issue 17
_journal_name_full 'Dalton Trans.'
_journal_page_first 3425
_journal_page_last 3435
_journal_paper_doi 10.1039/b305775e
_journal_year 2003
_chemical_formula_moiety 'C52 H44 P4 S2 Se2 x 0.5 C7 H8'
_chemical_formula_sum 'C55.5 H48 P4 S2 Se2'
_chemical_formula_weight 1060.91
_chemical_name_systematic trans-dppcbSe2S2
_space_group_IT_number 88
_symmetry_cell_setting tetragonal
_symmetry_space_group_name_Hall '-I 4ad'
_symmetry_space_group_name_H-M 'I 41/a :2'
_atom_sites_solution_hydrogens geom
_atom_sites_solution_primary direct
_atom_sites_solution_secondary difmap
_audit_creation_method SHELXL-97
_cell_angle_alpha 90.00
_cell_angle_beta 90.00
_cell_angle_gamma 90.00
_cell_formula_units_Z 16
_cell_length_a 38.688(1)
_cell_length_b 38.688(1)
_cell_length_c 13.1777(3)
_cell_measurement_reflns_used 22057
_cell_measurement_temperature 213(2)
_cell_measurement_theta_max 25.028
_cell_measurement_theta_min 0.998
_cell_volume 19723.9(8)
_computing_cell_refinement 'Denzo and Scalepack'
_computing_data_collection 'Kappa CCD'
_computing_data_reduction 'Denzo and Scalepack'
_computing_molecular_graphics 'SHELXTL PLUS'
_computing_publication_material 'SHELXTL PLUS'
_computing_structure_refinement 'SHELXL-97 (Sheldrick, 1997)'
_computing_structure_solution 'SHELXS-97 (Sheldrick, 1990)'
_diffrn_ambient_temperature 213(2)
_diffrn_measurement_device_type 'Kappa CCD'
_diffrn_measurement_method 'phi- and omega-scans'
_diffrn_radiation_monochromator graphite
_diffrn_radiation_source 'fine-focus sealed tube'
_diffrn_radiation_type MoK\a
_diffrn_radiation_wavelength 0.71073
_diffrn_reflns_av_R_equivalents 0.026
_diffrn_reflns_av_sigmaI/netI 0.0555
_diffrn_reflns_limit_h_max 45
_diffrn_reflns_limit_h_min -46
_diffrn_reflns_limit_k_max 45
_diffrn_reflns_limit_k_min -39
_diffrn_reflns_limit_l_max 15
_diffrn_reflns_limit_l_min -15
_diffrn_reflns_number 17829
_diffrn_reflns_theta_full 25.02
_diffrn_reflns_theta_max 25.02
_diffrn_reflns_theta_min 1.63
_diffrn_standards_decay_% 0
_exptl_absorpt_coefficient_mu 1.748
_exptl_absorpt_correction_T_max 1.000
_exptl_absorpt_correction_T_min 0.962
_exptl_absorpt_correction_type Sortav
_exptl_crystal_colour colourless
_exptl_crystal_density_diffrn 1.429
_exptl_crystal_density_method 'not measured'
_exptl_crystal_description 'rectangular solid'
_exptl_crystal_F_000 8656
_exptl_crystal_size_max 0.22
_exptl_crystal_size_mid 0.20
_exptl_crystal_size_min 0.19
_refine_diff_density_max 0.281
_refine_diff_density_min -0.213
_refine_diff_density_rms 0.049
_refine_ls_extinction_method none
_refine_ls_goodness_of_fit_ref 1.026
_refine_ls_hydrogen_treatment mixed
_refine_ls_matrix_type full
_refine_ls_number_parameters 639
_refine_ls_number_reflns 6042
_refine_ls_number_restraints 0
_refine_ls_restrained_S_all 1.026
_refine_ls_R_factor_all 0.0689
_refine_ls_R_factor_gt 0.0425
_refine_ls_shift/su_max 0.006
_refine_ls_shift/su_mean 0.000
_refine_ls_structure_factor_coef Fsqd
_refine_ls_weighting_details 'calc w=1/[\s^2^(Fo^2^)+(0.0370P)^2^+23.8496P] where P=(Fo^2^+2Fc^2^)/3'
_refine_ls_weighting_scheme calc
_refine_ls_wR_factor_gt 0.0879
_refine_ls_wR_factor_ref 0.0953
_reflns_number_gt 4499
_reflns_number_total 6042
_reflns_threshold_expression >2sigma(I)
_cod_data_source_file b305775e.txt
_cod_data_source_block V
_cod_original_cell_volume 19724(1)
_cod_original_sg_symbol_H-M I4(1)/a
_cod_database_code 7013230
_diffrn_measured_fraction 0.990

loop_
_symmetry_equiv_pos_as_xyz
'x, y, z'
'-x+1/2, -y, z+1/2'
'-y+3/4, x+1/4, z+1/4'
'y+3/4, -x+3/4, z+3/4'
'x+1/2, y+1/2, z+1/2'
'-x+1, -y+1/2, z+1'
'-y+5/4, x+3/4, z+3/4'
'y+5/4, -x+5/4, z+5/4'
'-x, -y, -z'
'x-1/2, y, -z-1/2'
'y-3/4, -x-1/4, -z-1/4'
'-y-3/4, x-3/4, -z-3/4'
'-x+1/2, -y+1/2, -z+1/2'
'x, y+1/2, -z'
'y-1/4, -x+1/4, -z+1/4'
'-y-1/4, x-1/4, -z-1/4'

loop_
_atom_site_label
_atom_site_type_symbol
_atom_site_fract_x
_atom_site_fract_y
_atom_site_fract_z
_atom_site_U_iso_or_equiv
_atom_site_adp_type
_atom_site_occupancy
_atom_site_symmetry_multiplicity
_atom_site_calc_flag
_atom_site_refinement_flags
_atom_site_disorder_assembly
_atom_site_disorder_group
P1 P 0.35541(3) 0.32566(3) 0.29795(8) 0.0402(3) Uani 1 1 d . . .
P2 P 0.33232(3) 0.41675(3) 0.20215(7) 0.0352(3) Uani 1 1 d . . .
P3 P 0.37911(3) 0.38127(3) -0.04784(8) 0.0404(3) Uani 1 1 d . . .
P4 P 0.31849(3) 0.30368(3) 0.00030(8) 0.0415(3) Uani 1 1 d . . .
Se1 Se 0.4095(3) 0.3230(3) 0.2848(9) 0.0507(14) Uani 0.37 1 d P . .
S1 S 0.4058(4) 0.3295(3) 0.2758(12) 0.0424(15) Uani 0.63 1 d P . .
Se2 Se 0.37538(6) 0.42851(6) 0.2891(2) 0.0411(6) Uani 0.63 1 d P . .
S2 S 0.3744(4) 0.4266(4) 0.2863(12) 0.092(5) Uani 0.37 1 d P . .
Se3 Se 0.34070(14) 0.39562(7) -0.1454(3) 0.0443(11) Uani 0.37 1 d P . .
S3 S 0.3429(3) 0.39511(19) -0.1462(7) 0.095(3) Uani 0.63 1 d P . .
S4 S 0.2752(4) 0.3277(5) -0.0187(11) 0.0340(18) Uani 0.37 1 d P . .
Se4 Se 0.26877(9) 0.32738(12) 0.0048(2) 0.0425(6) Uani 0.63 1 d P . .
C1 C 0.33104(10) 0.33857(10) 0.1833(3) 0.0336(9) Uani 1 1 d . . .
C2 C 0.33304(10) 0.37532(10) 0.1343(3) 0.0331(9) Uani 1 1 d . . .
C3 C 0.36451(10) 0.36258(9) 0.0723(3) 0.0347(9) Uani 1 1 d . . .
C4 C 0.35016(10) 0.32489(10) 0.0859(3) 0.0364(10) Uani 1 1 d . . .
C11 C 0.33897(12) 0.28203(10) 0.3228(3) 0.0442(11) Uani 1 1 d . . .
C12 C 0.30459(12) 0.27265(11) 0.3106(3) 0.0514(12) Uani 1 1 d . . .
H12A H 0.2891 0.2884 0.2829 0.062 Uiso 1 1 calc R . .
C13 C 0.29311(14) 0.24044(13) 0.3388(4) 0.0662(14) Uani 1 1 d . . .
H13A H 0.2700 0.2346 0.3303 0.079 Uiso 1 1 calc R . .
C14 C 0.31587(18) 0.21667(14) 0.3799(4) 0.0790(17) Uani 1 1 d . . .
H14A H 0.3081 0.1948 0.3986 0.095 Uiso 1 1 calc R . .
C15 C 0.34977(18) 0.22537(14) 0.3928(4) 0.0822(18) Uani 1 1 d . . .
H15A H 0.3650 0.2096 0.4216 0.099 Uiso 1 1 calc R . .
C16 C 0.36176(13) 0.25803(13) 0.3630(3) 0.0656(14) Uani 1 1 d . . .
H16A H 0.3850 0.2636 0.3701 0.079 Uiso 1 1 calc R . .
C21 C 0.34013(11) 0.34978(10) 0.4078(3) 0.0421(10) Uani 1 1 d . . .
C22 C 0.36409(12) 0.36435(12) 0.4737(3) 0.0527(12) Uani 1 1 d . . .
H22A H 0.3876 0.3630 0.4591 0.063 Uiso 1 1 calc R . .
C23 C 0.35304(14) 0.38087(13) 0.5608(3) 0.0609(14) Uani 1 1 d . . .
H23A H 0.3691 0.3905 0.6051 0.073 Uiso 1 1 calc R . .
C24 C 0.31879(15) 0.38300(12) 0.5818(3) 0.0625(14) Uani 1 1 d . . .
H24A H 0.3116 0.3943 0.6403 0.075 Uiso 1 1 calc R . .
C25 C 0.29440(13) 0.36862(12) 0.5176(3) 0.0563(12) Uani 1 1 d . . .
H25A H 0.2710 0.3702 0.5327 0.068 Uiso 1 1 calc R . .
C26 C 0.30544(11) 0.35178(11) 0.4301(3) 0.0452(11) Uani 1 1 d . . .
H26A H 0.2893 0.3418 0.3866 0.054 Uiso 1 1 calc R . .
C31 C 0.29160(10) 0.41616(10) 0.2712(3) 0.0383(10) Uani 1 1 d . . .
C32 C 0.26318(11) 0.39682(11) 0.2408(3) 0.0452(11) Uani 1 1 d . . .
H32A H 0.2648 0.3828 0.1837 0.054 Uiso 1 1 calc R . .
C33 C 0.23248(11) 0.39825(12) 0.2945(3) 0.0539(12) Uani 1 1 d . . .
H33A H 0.2136 0.3851 0.2741 0.065 Uiso 1 1 calc R . .
C34 C 0.23016(13) 0.41942(13) 0.3787(4) 0.0638(14) Uani 1 1 d . . .
H34A H 0.2098 0.4201 0.4162 0.077 Uiso 1 1 calc R . .
C35 C 0.25774(13) 0.43939(13) 0.4069(3) 0.0628(14) Uani 1 1 d . . .
H35A H 0.2556 0.4542 0.4621 0.075 Uiso 1 1 calc R . .
C36 C 0.28844(12) 0.43783(11) 0.3551(3) 0.0487(11) Uani 1 1 d . . .
H36A H 0.3071 0.4512 0.3759 0.058 Uiso 1 1 calc R . .
C41 C 0.32421(11) 0.44858(10) 0.1034(3) 0.0399(10) Uani 1 1 d . . .
C42 C 0.34684(12) 0.47554(11) 0.0917(3) 0.0552(12) Uani 1 1 d . . .
H42A H 0.3663 0.4772 0.1328 0.066 Uiso 1 1 calc R . .
C43 C 0.34041(16) 0.50039(13) 0.0180(4) 0.0741(16) Uani 1 1 d . . .
H43A H 0.3556 0.5189 0.0103 0.089 Uiso 1 1 calc R . .
C44 C 0.31196(15) 0.49795(13) -0.0438(3) 0.0662(15) Uani 1 1 d . . .
H44A H 0.3082 0.5145 -0.0938 0.079 Uiso 1 1 calc R . .
C45 C 0.28913(13) 0.47143(13) -0.0322(3) 0.0616(13) Uani 1 1 d . . .
H45A H 0.2696 0.4701 -0.0733 0.074 Uiso 1 1 calc R . .
C46 C 0.29519(12) 0.44634(11) 0.0414(3) 0.0519(12) Uani 1 1 d . . .
H46A H 0.2798 0.4281 0.0492 0.062 Uiso 1 1 calc R . .
C51 C 0.40765(11) 0.41670(10) -0.0144(3) 0.0413(10) Uani 1 1 d . . .
C52 C 0.43137(12) 0.41491(12) 0.0645(4) 0.0559(12) Uani 1 1 d . . .
H52A H 0.4320 0.3953 0.1054 0.067 Uiso 1 1 calc R . .
C53 C 0.45410(13) 0.44165(13) 0.0834(4) 0.0645(14) Uani 1 1 d . . .
H53A H 0.4700 0.4399 0.1362 0.077 Uiso 1 1 calc R . .
C54 C 0.45326(14) 0.47079(13) 0.0243(4) 0.0676(15) Uani 1 1 d . . .
H54A H 0.4683 0.4890 0.0371 0.081 Uiso 1 1 calc R . .
C55 C 0.42995(17) 0.47276(14) -0.0541(4) 0.0856(18) Uani 1 1 d . . .
H55A H 0.4296 0.4923 -0.0951 0.103 Uiso 1 1 calc R . .
C56 C 0.40701(14) 0.44614(12) -0.0729(4) 0.0701(15) Uani 1 1 d . . .
H56A H 0.3911 0.4481 -0.1255 0.084 Uiso 1 1 calc R . .
C61 C 0.40949(12) 0.34916(11) -0.0950(3) 0.0483(12) Uani 1 1 d . . .
C62 C 0.41523(14) 0.34752(13) -0.1978(4) 0.0725(16) Uani 1 1 d . . .
H62A H 0.4023 0.3613 -0.2416 0.087 Uiso 1 1 calc R . .
C63 C 0.43998(19) 0.32562(17) -0.2360(5) 0.100(2) Uani 1 1 d . . .
H63A H 0.4443 0.3253 -0.3054 0.120 Uiso 1 1 calc R . .
C64 C 0.45837(15) 0.30429(16) -0.1734(6) 0.093(2) Uani 1 1 d . . .
H64A H 0.4744 0.2890 -0.2003 0.112 Uiso 1 1 calc R . .
C65 C 0.45296(13) 0.30564(14) -0.0704(5) 0.0801(17) Uani 1 1 d . . .
H65A H 0.4657 0.2915 -0.0275 0.096 Uiso 1 1 calc R . .
C66 C 0.42857(11) 0.32803(12) -0.0302(4) 0.0579(13) Uani 1 1 d . . .
H66A H 0.4250 0.3289 0.0395 0.069 Uiso 1 1 calc R . .
C71 C 0.33625(11) 0.29609(10) -0.1257(3) 0.0421(10) Uani 1 1 d . . .
C72 C 0.31924(12) 0.30921(11) -0.2097(3) 0.0517(12) Uani 1 1 d . . .
H72A H 0.3002 0.3236 -0.2011 0.062 Uiso 1 1 calc R . .
C73 C 0.33046(14) 0.30097(12) -0.3061(3) 0.0608(14) Uani 1 1 d . . .
H73A H 0.3191 0.3102 -0.3621 0.073 Uiso 1 1 calc R . .
C74 C 0.35795(14) 0.27953(13) -0.3203(3) 0.0633(14) Uani 1 1 d . . .
H74A H 0.3651 0.2739 -0.3856 0.076 Uiso 1 1 calc R . .
C75 C 0.37519(13) 0.26618(12) -0.2374(3) 0.0599(13) Uani 1 1 d . . .
H75A H 0.3942 0.2518 -0.2468 0.072 Uiso 1 1 calc R . .
C76 C 0.36423(11) 0.27425(11) -0.1397(3) 0.0496(11) Uani 1 1 d . . .
H76A H 0.3757 0.2650 -0.0839 0.060 Uiso 1 1 calc R . .
C81 C 0.31638(12) 0.25954(11) 0.0502(3) 0.0472(11) Uani 1 1 d . . .
C82 C 0.28569(14) 0.24170(13) 0.0345(4) 0.0683(15) Uani 1 1 d . . .
H82A H 0.2669 0.2527 0.0048 0.082 Uiso 1 1 calc R . .
C83 C 0.28334(19) 0.20709(16) 0.0639(5) 0.095(2) Uani 1 1 d . . .
H83A H 0.2628 0.1951 0.0541 0.114 Uiso 1 1 calc R . .
C84 C 0.3114(2) 0.19038(16) 0.1075(5) 0.099(2) Uani 1 1 d . . .
H84A H 0.3097 0.1672 0.1256 0.119 Uiso 1 1 calc R . .
C85 C 0.34109(17) 0.20798(13) 0.1235(4) 0.0825(18) Uani 1 1 d . . .
H85A H 0.3597 0.1970 0.1542 0.099 Uiso 1 1 calc R . .
C86 C 0.34399(14) 0.24225(12) 0.0945(4) 0.0629(14) Uani 1 1 d . . .
H86A H 0.3647 0.2539 0.1049 0.075 Uiso 1 1 calc R . .
C91 C 0.4558(7) 0.2160(5) 0.2488(11) 0.143(10) Uani 0.50 1 d P . .
C92 C 0.4664(5) 0.2549(6) 0.2347(12) 0.262(11) Uani 1 1 d . . .
C93 C 0.5000 0.2500 0.2201(10) 0.178(8) Uani 1 2 d S . .
C94 C 0.4886(7) 0.2874(15) 0.1846(15) 0.26(2) Uani 0.50 1 d P . .
C95 C 0.5031(7) 0.3009(4) 0.2112(14) 0.106(9) Uani 0.50 1 d P . .
C96 C 0.5282(5) 0.3076(4) 0.2246(10) 0.082(4) Uani 0.50 1 d P . .
H1 H 0.3066(10) 0.3306(10) 0.191(3) 0.050 Uiso 1 1 d . . .
H2 H 0.3122(10) 0.3761(10) 0.095(3) 0.050 Uiso 1 1 d . . .
H3 H 0.3855(10) 0.3645(10) 0.115(3) 0.050 Uiso 1 1 d . . .
H4 H 0.3678(10) 0.3092(10) 0.096(3) 0.050 Uiso 1 1 d . . .

loop_
_atom_site_aniso_label
_atom_site_aniso_U_11
_atom_site_aniso_U_22
_atom_site_aniso_U_33
_atom_site_aniso_U_23
_atom_site_aniso_U_13
_atom_site_aniso_U_12
P1 0.0346(7) 0.0404(7) 0.0456(6) 0.0084(5) -0.0023(5) 0.0031(5)
P2 0.0361(6) 0.0308(6) 0.0388(6) 0.0008(5) -0.0016(5) 0.0007(5)
P3 0.0458(7) 0.0342(6) 0.0414(6) -0.0002(5) 0.0066(5) -0.0027(5)
P4 0.0387(7) 0.0337(6) 0.0520(7) -0.0055(5) 0.0014(5) -0.0024(5)
Se1 0.028(2) 0.059(3) 0.065(2) 0.0249(19) -0.0079(15) 0.013(2)
S1 0.029(3) 0.046(4) 0.052(3) 0.017(3) -0.0131(18) 0.014(2)
Se2 0.0340(11) 0.0405(10) 0.0489(15) 0.0011(8) -0.0096(9) -0.0033(8)
S2 0.093(10) 0.116(10) 0.066(9) -0.012(7) -0.018(7) -0.005(7)
Se3 0.060(2) 0.0347(14) 0.038(2) 0.0021(13) -0.0107(17) -0.0062(14)
S3 0.082(6) 0.136(5) 0.066(6) 0.003(4) -0.003(4) -0.007(4)
S4 0.012(3) 0.056(3) 0.034(5) -0.015(3) 0.018(2) 0.002(3)
Se4 0.0261(13) 0.0520(7) 0.0494(17) -0.0132(11) 0.0037(8) 0.0007(9)
C1 0.031(2) 0.028(2) 0.042(2) 0.0034(18) -0.0010(18) -0.0007(18)
C2 0.032(2) 0.028(2) 0.039(2) 0.0045(17) -0.0014(18) 0.0010(19)
C3 0.033(2) 0.027(2) 0.044(2) 0.0019(18) 0.0033(18) -0.0004(19)
C4 0.034(2) 0.034(2) 0.041(2) 0.0020(18) 0.0022(19) 0.0076(19)
C11 0.057(3) 0.033(2) 0.042(2) 0.0089(19) 0.002(2) 0.010(2)
C12 0.051(3) 0.038(3) 0.065(3) 0.011(2) 0.007(2) -0.001(2)
C13 0.072(4) 0.052(3) 0.074(3) 0.010(3) 0.015(3) -0.003(3)
C14 0.109(5) 0.046(3) 0.083(4) 0.019(3) 0.010(4) -0.005(3)
C15 0.108(5) 0.049(4) 0.089(4) 0.027(3) -0.009(4) 0.022(3)
C16 0.065(4) 0.062(4) 0.070(3) 0.017(3) -0.008(3) 0.014(3)
C21 0.042(3) 0.043(3) 0.041(2) 0.010(2) 0.000(2) 0.004(2)
C22 0.049(3) 0.060(3) 0.049(3) 0.005(2) -0.010(2) -0.007(2)
C23 0.071(4) 0.069(4) 0.043(3) 0.000(2) -0.005(2) -0.013(3)
C24 0.086(4) 0.055(3) 0.046(3) -0.002(2) 0.010(3) 0.001(3)
C25 0.054(3) 0.053(3) 0.062(3) 0.007(2) 0.013(3) 0.003(2)
C26 0.047(3) 0.047(3) 0.042(2) 0.005(2) -0.002(2) 0.004(2)
C31 0.037(3) 0.034(2) 0.044(2) 0.0080(19) -0.0004(19) 0.006(2)
C32 0.043(3) 0.042(3) 0.051(3) 0.004(2) -0.001(2) 0.001(2)
C33 0.037(3) 0.059(3) 0.066(3) 0.006(3) -0.001(2) -0.002(2)
C34 0.046(3) 0.077(4) 0.068(3) 0.012(3) 0.017(3) 0.019(3)
C35 0.063(4) 0.071(4) 0.054(3) -0.002(3) 0.005(3) 0.018(3)
C36 0.054(3) 0.047(3) 0.045(3) -0.008(2) 0.000(2) 0.006(2)
C41 0.055(3) 0.027(2) 0.037(2) -0.0019(18) 0.000(2) 0.005(2)
C42 0.064(3) 0.043(3) 0.058(3) 0.006(2) -0.004(2) -0.008(3)
C43 0.105(5) 0.041(3) 0.076(4) 0.014(3) 0.003(3) -0.012(3)
C44 0.095(4) 0.052(3) 0.052(3) 0.013(2) -0.001(3) 0.013(3)
C45 0.073(4) 0.054(3) 0.058(3) 0.008(3) -0.017(3) 0.006(3)
C46 0.058(3) 0.042(3) 0.055(3) 0.008(2) -0.013(2) 0.000(2)
C51 0.051(3) 0.028(2) 0.045(2) -0.0026(19) 0.012(2) 0.000(2)
C52 0.054(3) 0.042(3) 0.072(3) 0.003(2) 0.003(3) -0.006(2)
C53 0.058(3) 0.048(3) 0.088(4) -0.008(3) -0.004(3) -0.009(3)
C54 0.068(4) 0.053(3) 0.082(4) -0.016(3) 0.017(3) -0.023(3)
C55 0.121(5) 0.057(4) 0.080(4) 0.014(3) 0.001(4) -0.033(3)
C56 0.100(5) 0.045(3) 0.065(3) 0.006(2) -0.010(3) -0.023(3)
C61 0.052(3) 0.038(3) 0.055(3) -0.011(2) 0.019(2) -0.008(2)
C62 0.084(4) 0.060(4) 0.074(4) -0.011(3) 0.034(3) 0.001(3)
C63 0.105(6) 0.080(5) 0.116(5) -0.027(4) 0.059(5) -0.010(4)
C64 0.060(4) 0.059(4) 0.161(7) -0.053(4) 0.043(4) -0.007(3)
C65 0.042(3) 0.061(4) 0.137(5) -0.032(4) -0.002(3) 0.003(3)
C66 0.038(3) 0.047(3) 0.089(4) -0.017(3) 0.008(3) -0.003(2)
C71 0.046(3) 0.034(2) 0.046(2) -0.006(2) -0.005(2) -0.009(2)
C72 0.060(3) 0.040(3) 0.055(3) -0.002(2) -0.008(2) 0.000(2)
C73 0.083(4) 0.048(3) 0.051(3) -0.003(2) -0.012(3) -0.004(3)
C74 0.082(4) 0.059(3) 0.049(3) -0.012(2) 0.005(3) 0.002(3)
C75 0.067(3) 0.051(3) 0.062(3) -0.010(2) 0.011(3) 0.010(3)
C76 0.048(3) 0.045(3) 0.055(3) -0.005(2) -0.001(2) 0.004(2)
C81 0.056(3) 0.035(3) 0.051(3) -0.006(2) 0.017(2) -0.006(2)
C82 0.072(4) 0.053(3) 0.080(4) -0.014(3) 0.016(3) -0.024(3)
C83 0.112(6) 0.064(4) 0.109(5) -0.023(4) 0.032(4) -0.046(4)
C84 0.141(7) 0.040(4) 0.116(5) 0.005(3) 0.055(5) -0.011(4)
C85 0.108(5) 0.039(3) 0.101(4) 0.002(3) 0.036(4) 0.003(3)
C86 0.075(4) 0.037(3) 0.076(3) 0.004(2) 0.019(3) 0.002(3)
C91 0.30(3) 0.049(9) 0.083(10) -0.006(8) -0.015(12) -0.035(14)
C92 0.234(18) 0.37(3) 0.176(13) -0.112(15) -0.050(12) 0.18(2)
C93 0.136(15) 0.34(3) 0.062(8) 0.000 0.000 -0.054(16)
C94 0.092(17) 0.64(7) 0.041(9) 0.03(2) 0.007(11) 0.17(3)
C95 0.16(2) 0.061(10) 0.098(14) -0.008(8) 0.007(13) -0.064(13)
C96 0.097(12) 0.076(11) 0.072(8) 0.004(8) -0.003(8) -0.015(9)

loop_
_atom_type_symbol
_atom_type_description
_atom_type_scat_dispersion_real
_atom_type_scat_dispersion_imag
_atom_type_scat_source
C C 0.0033 0.0016 'International Tables Vol C Tables 4.2.6.8 and 6.1.1.4'
H H 0.0000 0.0000 'International Tables Vol C Tables 4.2.6.8 and 6.1.1.4'
P P 0.1023 0.0942 'International Tables Vol C Tables 4.2.6.8 and 6.1.1.4'
S S 0.1246 0.1234 'International Tables Vol C Tables 4.2.6.8 and 6.1.1.4'
Se Se -0.0929 2.2259 'International Tables Vol C Tables 4.2.6.8 and 6.1.1.4'

loop_
_geom_angle_atom_site_label_1
_geom_angle_atom_site_label_2
_geom_angle_atom_site_label_3
_geom_angle
_geom_angle_site_symmetry_1
_geom_angle_site_symmetry_3
_geom_angle_publ_flag
C21 P1 C11 102.54(19) . . ?
C21 P1 C1 110.22(18) . . ?
C11 P1 C1 102.58(18) . . ?
C21 P1 S1 113.5(5) . . ?
C11 P1 S1 116.0(4) . . ?
C1 P1 S1 111.2(4) . . ?
C21 P1 Se1 114.5(4) . . ?
C11 P1 Se1 108.3(3) . . ?
C1 P1 Se1 117.0(3) . . ?
S1 P1 Se1 8.1(6) . . ?
C41 P2 C31 102.53(18) . . ?
C41 P2 C2 104.20(17) . . ?
C31 P2 C2 104.23(18) . . ?
C41 P2 S2 114.0(4) . . ?
C31 P2 S2 115.4(5) . . ?
C2 P2 S2 115.1(5) . . ?
C41 P2 Se2 112.68(15) . . ?
C31 P2 Se2 114.97(15) . . ?
C2 P2 Se2 116.67(15) . . ?
S2 P2 Se2 1.7(5) . . ?
C51 P3 C61 101.86(19) . . ?
C51 P3 C3 106.02(18) . . ?
C61 P3 C3 103.01(19) . . ?
C51 P3 S3 112.6(3) . . ?
C61 P3 S3 114.7(3) . . ?
C3 P3 S3 117.0(3) . . ?
C51 P3 Se3 112.98(17) . . ?
C61 P3 Se3 116.14(19) . . ?
C3 P3 Se3 115.33(19) . . ?
S3 P3 Se3 1.8(4) . . ?
C71 P4 C81 101.18(18) . . ?
C71 P4 C4 112.12(18) . . ?
C81 P4 C4 102.9(2) . . ?
C71 P4 S4 106.7(4) . . ?
C81 P4 S4 117.2(5) . . ?
C4 P4 S4 116.0(6) . . ?
C71 P4 Se4 115.77(17) . . ?
C81 P4 Se4 110.53(18) . . ?
C4 P4 Se4 112.87(17) . . ?
S4 P4 Se4 9.7(4) . . ?
C2 C1 C4 86.9(3) . . ?
C2 C1 P1 123.9(3) . . ?
C4 C1 P1 109.6(3) . . ?
C3 C2 C1 88.1(3) . . ?
C3 C2 P2 123.2(3) . . ?
C1 C2 P2 126.3(3) . . ?
C2 C3 C4 87.6(3) . . ?
C2 C3 P3 125.0(3) . . ?
C4 C3 P3 125.1(3) . . ?
C3 C4 C1 86.9(3) . . ?
C3 C4 P4 125.1(3) . . ?
C1 C4 P4 109.5(3) . . ?
C16 C11 C12 118.6(4) . . ?
C16 C11 P1 117.7(4) . . ?
C12 C11 P1 123.5(3) . . ?
C13 C12 C11 121.0(4) . . ?
C12 C13 C14 120.2(5) . . ?
C15 C14 C13 119.8(5) . . ?
C14 C15 C16 120.3(5) . . ?
C11 C16 C15 120.0(5) . . ?
C26 C21 C22 119.7(4) . . ?
C26 C21 P1 121.0(3) . . ?
C22 C21 P1 119.2(3) . . ?
C23 C22 C21 120.0(4) . . ?
C24 C23 C22 119.9(4) . . ?
C23 C24 C25 121.2(4) . . ?
C24 C25 C26 119.0(4) . . ?
C21 C26 C25 120.2(4) . . ?
C32 C31 C36 118.9(4) . . ?
C32 C31 P2 123.2(3) . . ?
C36 C31 P2 117.7(3) . . ?
C33 C32 C31 120.7(4) . . ?
C34 C33 C32 119.3(4) . . ?
C35 C34 C33 120.1(4) . . ?
C34 C35 C36 121.0(5) . . ?
C35 C36 C31 119.9(4) . . ?
C42 C41 C46 119.8(4) . . ?
C42 C41 P2 119.1(3) . . ?
C46 C41 P2 121.1(3) . . ?
C41 C42 C43 119.4(5) . . ?
C44 C43 C42 120.7(5) . . ?
C45 C44 C43 120.4(5) . . ?
C44 C45 C46 119.6(5) . . ?
C41 C46 C45 120.1(4) . . ?
C56 C51 C52 118.2(4) . . ?
C56 C51 P3 118.5(4) . . ?
C52 C51 P3 123.1(3) . . ?
C53 C52 C51 121.2(4) . . ?
C54 C53 C52 119.9(5) . . ?
C53 C54 C55 119.2(5) . . ?
C54 C55 C56 121.0(5) . . ?
C51 C56 C55 120.3(5) . . ?
C62 C61 C66 119.4(4) . . ?
C62 C61 P3 118.2(4) . . ?
C66 C61 P3 122.3(3) . . ?
C63 C62 C61 120.1(6) . . ?
C64 C63 C62 120.9(6) . . ?
C63 C64 C65 119.6(6) . . ?
C64 C65 C66 120.3(6) . . ?
C65 C66 C61 119.6(5) . . ?
C72 C71 C76 119.3(4) . . ?
C72 C71 P4 119.4(3) . . ?
C76 C71 P4 120.9(3) . . ?
C73 C72 C71 120.1(4) . . ?
C74 C73 C72 120.9(4) . . ?
C73 C74 C75 119.8(4) . . ?
C74 C75 C76 120.1(5) . . ?
C71 C76 C75 119.9(4) . . ?
C82 C81 C86 118.7(5) . . ?
C82 C81 P4 116.6(4) . . ?
C86 C81 P4 124.4(4) . . ?
C81 C82 C83 119.4(6) . . ?
C84 C83 C82 120.7(6) . . ?
C85 C84 C83 119.6(6) . . ?
C84 C85 C86 120.5(6) . . ?
C85 C86 C81 121.0(5) . . ?
C96 C91 C92 126(2) 6_554 . ?
C96 C91 C95 32.1(12) 6_554 6_554 ?
C92 C91 C95 94.8(15) . 6_554 ?
C93 C92 C91 97.9(13) . . ?
C93 C92 C94 63.0(15) . . ?
C91 C92 C94 155(2) . . ?
C92 C93 C92 163.3(19) 6_554 . ?
C92 C93 C94 68.8(12) 6_554 6_554 ?
C92 C93 C94 116.5(14) . 6_554 ?
C92 C93 C94 116.5(14) 6_554 . ?
C92 C93 C94 68.8(12) . . ?
C94 C93 C94 146(2) 6_554 . ?
C92 C93 C95 85.8(11) 6_554 6_554 ?
C92 C93 C95 95.2(11) . 6_554 ?
C94 C93 C95 24.4(13) 6_554 6_554 ?
C94 C93 C95 151.1(15) . 6_554 ?
C92 C93 C95 95.2(11) 6_554 . ?
C92 C93 C95 85.8(11) . . ?
C94 C93 C95 151.1(15) 6_554 . ?
C94 C93 C95 24.4(13) . . ?
C95 C93 C95 173.2(13) 6_554 . ?
C95 C94 C93 105(3) . . ?
C95 C94 C92 130(3) . . ?
C93 C94 C92 48.2(16) . . ?
C95 C94 C96 17(2) . . ?
C93 C94 C96 94.1(12) . . ?
C92 C94 C96 130.7(17) . . ?
C94 C95 C96 150(4) . . ?
C94 C95 C91 119(4) . 6_554 ?
C96 C95 C91 36.8(15) . 6_554 ?
C94 C95 C93 51(3) . . ?
C96 C95 C93 108(2) . . ?
C91 C95 C93 71.0(9) 6_554 . ?
C95 C96 C91 111(2) . 6_554 ?
C95 C96 C94 14(2) . . ?
C91 C96 C94 101(2) 6_554 . ?

loop_
_geom_bond_atom_site_label_1
_geom_bond_atom_site_label_2
_geom_bond_distance
_geom_bond_site_symmetry_2
_geom_bond_publ_flag
P1 C21 1.822(4) . ?
P1 C11 1.833(4) . ?
P1 C1 1.850(4) . ?
P1 S1 1.977(17) . ?
P1 Se1 2.104(11) . ?
P2 C41 1.819(4) . ?
P2 C31 1.819(4) . ?
P2 C2 1.836(4) . ?
P2 S2 2.006(16) . ?
P2 Se2 2.073(3) . ?
P3 C51 1.815(4) . ?
P3 C61 1.819(4) . ?
P3 C3 1.830(4) . ?
P3 S3 1.983(9) . ?
P3 Se3 2.042(5) . ?
P4 C71 1.821(4) . ?
P4 C81 1.832(4) . ?
P4 C4 1.856(4) . ?
P4 S4 1.933(17) . ?
P4 Se4 2.132(4) . ?
C1 C2 1.563(5) . ?
C1 C4 1.573(5) . ?
C2 C3 1.547(5) . ?
C3 C4 1.570(5) . ?
C11 C16 1.386(6) . ?
C11 C12 1.388(6) . ?
C12 C13 1.374(6) . ?
C13 C14 1.383(7) . ?
C14 C15 1.364(7) . ?
C15 C16 1.403(7) . ?
C21 C26 1.376(5) . ?
C21 C22 1.389(6) . ?
C22 C23 1.383(6) . ?
C23 C24 1.356(6) . ?
C24 C25 1.384(6) . ?
C25 C26 1.391(6) . ?
C31 C32 1.389(6) . ?
C31 C36 1.392(5) . ?
C32 C33 1.383(6) . ?
C33 C34 1.383(6) . ?
C34 C35 1.369(7) . ?
C35 C36 1.372(6) . ?
C41 C42 1.370(6) . ?
C41 C46 1.391(5) . ?
C42 C43 1.389(6) . ?
C43 C44 1.372(7) . ?
C44 C45 1.362(7) . ?
C45 C46 1.393(6) . ?
C51 C56 1.376(6) . ?
C51 C52 1.388(6) . ?
C52 C53 1.380(6) . ?
C53 C54 1.371(7) . ?
C54 C55 1.373(7) . ?
C55 C56 1.382(7) . ?
C61 C62 1.375(6) . ?
C61 C66 1.393(6) . ?
C62 C63 1.374(8) . ?
C63 C64 1.367(9) . ?
C64 C65 1.374(8) . ?
C65 C66 1.386(7) . ?
C71 C72 1.384(6) . ?
C71 C76 1.386(6) . ?
C72 C73 1.380(6) . ?
C73 C74 1.362(7) . ?
C74 C75 1.380(6) . ?
C75 C76 1.391(6) . ?
C81 C82 1.389(6) . ?
C81 C86 1.389(6) . ?
C82 C83 1.397(7) . ?
C83 C84 1.386(9) . ?
C84 C85 1.353(8) . ?
C85 C86 1.384(6) . ?
C91 C96 1.15(3) 6_554 ?
C91 C92 1.57(2) . ?
C91 C95 1.79(3) 6_554 ?
C92 C93 1.326(16) . ?
C92 C94 1.66(4) . ?
C93 C92 1.326(16) 6_554 ?
C93 C94 1.59(5) 6_554 ?
C93 C94 1.59(5) . ?
C93 C95 1.978(17) 6_554 ?
C93 C95 1.978(17) . ?
C94 C95 0.84(5) . ?
C94 C96 1.80(4) . ?
C95 C96 1.02(2) . ?
C95 C91 1.79(3) 6_554 ?
C96 C91 1.15(3) 6_554 ?

loop_
_geom_torsion_atom_site_label_1
_geom_torsion_atom_site_label_2
_geom_torsion_atom_site_label_3
_geom_torsion_atom_site_label_4
_geom_torsion
_geom_torsion_site_symmetry_1
_geom_torsion_site_symmetry_2
_geom_torsion_site_symmetry_3
_geom_torsion_site_symmetry_4
_geom_torsion_publ_flag
C21 P1 C1 C2 66.2(3) . . . . ?
C11 P1 C1 C2 174.8(3) . . . . ?
S1 P1 C1 C2 -60.5(5) . . . . ?
Se1 P1 C1 C2 -66.8(5) . . . . ?
C21 P1 C1 C4 166.0(3) . . . . ?
C11 P1 C1 C4 -85.4(3) . . . . ?
S1 P1 C1 C4 39.3(5) . . . . ?
Se1 P1 C1 C4 33.0(4) . . . . ?
C4 C1 C2 C3 -24.3(3) . . . . ?
P1 C1 C2 C3 87.4(3) . . . . ?
C4 C1 C2 P2 -155.2(3) . . . . ?
P1 C1 C2 P2 -43.6(5) . . . . ?
C41 P2 C2 C3 78.6(3) . . . . ?
C31 P2 C2 C3 -174.3(3) . . . . ?
S2 P2 C2 C3 -46.9(6) . . . . ?
Se2 P2 C2 C3 -46.3(3) . . . . ?
C41 P2 C2 C1 -165.8(3) . . . . ?
C31 P2 C2 C1 -58.7(4) . . . . ?
S2 P2 C2 C1 68.7(6) . . . . ?
Se2 P2 C2 C1 69.3(3) . . . . ?
C1 C2 C3 C4 24.3(3) . . . . ?
P2 C2 C3 C4 157.6(3) . . . . ?
C1 C2 C3 P3 156.5(3) . . . . ?
P2 C2 C3 P3 -70.1(4) . . . . ?
C51 P3 C3 C2 86.5(4) . . . . ?
C61 P3 C3 C2 -166.9(3) . . . . ?
S3 P3 C3 C2 -40.1(4) . . . . ?
Se3 P3 C3 C2 -39.3(4) . . . . ?
C51 P3 C3 C4 -158.2(3) . . . . ?
C61 P3 C3 C4 -51.6(4) . . . . ?
S3 P3 C3 C4 75.2(4) . . . . ?
Se3 P3 C3 C4 76.0(4) . . . . ?
C2 C3 C4 C1 -24.1(3) . . . . ?
P3 C3 C4 C1 -156.3(3) . . . . ?
C2 C3 C4 P4 87.7(3) . . . . ?
P3 C3 C4 P4 -44.5(5) . . . . ?
C2 C1 C4 C3 23.9(3) . . . . ?
P1 C1 C4 C3 -101.1(3) . . . . ?
C2 C1 C4 P4 -102.4(3) . . . . ?
P1 C1 C4 P4 132.6(2) . . . . ?
C71 P4 C4 C3 66.4(4) . . . . ?
C81 P4 C4 C3 174.3(3) . . . . ?
S4 P4 C4 C3 -56.5(6) . . . . ?
Se4 P4 C4 C3 -66.5(3) . . . . ?
C71 P4 C4 C1 166.7(3) . . . . ?
C81 P4 C4 C1 -85.3(3) . . . . ?
S4 P4 C4 C1 43.9(5) . . . . ?
Se4 P4 C4 C1 33.8(3) . . . . ?
C21 P1 C11 C16 -99.7(4) . . . . ?
C1 P1 C11 C16 146.0(3) . . . . ?
S1 P1 C11 C16 24.6(6) . . . . ?
Se1 P1 C11 C16 21.7(5) . . . . ?
C21 P1 C11 C12 75.4(4) . . . . ?
C1 P1 C11 C12 -38.9(4) . . . . ?
S1 P1 C11 C12 -160.3(6) . . . . ?
Se1 P1 C11 C12 -163.2(5) . . . . ?
C16 C11 C12 C13 0.8(6) . . . . ?
P1 C11 C12 C13 -174.2(3) . . . . ?
C11 C12 C13 C14 -0.2(7) . . . . ?
C12 C13 C14 C15 0.3(8) . . . . ?
C13 C14 C15 C16 -1.2(9) . . . . ?
C12 C11 C16 C15 -1.7(7) . . . . ?
P1 C11 C16 C15 173.7(4) . . . . ?
C14 C15 C16 C11 1.9(8) . . . . ?
C11 P1 C21 C26 -58.6(4) . . . . ?
C1 P1 C21 C26 50.1(4) . . . . ?
S1 P1 C21 C26 175.5(5) . . . . ?
Se1 P1 C21 C26 -175.6(4) . . . . ?
C11 P1 C21 C22 117.1(3) . . . . ?
C1 P1 C21 C22 -134.3(3) . . . . ?
S1 P1 C21 C22 -8.8(5) . . . . ?
Se1 P1 C21 C22 0.0(5) . . . . ?
C26 C21 C22 C23 -0.3(6) . . . . ?
P1 C21 C22 C23 -175.9(3) . . . . ?
C21 C22 C23 C24 -0.3(7) . . . . ?
C22 C23 C24 C25 0.5(7) . . . . ?
C23 C24 C25 C26 -0.1(7) . . . . ?
C22 C21 C26 C25 0.7(6) . . . . ?
P1 C21 C26 C25 176.3(3) . . . . ?
C24 C25 C26 C21 -0.5(6) . . . . ?
C41 P2 C31 C32 83.2(4) . . . . ?
C2 P2 C31 C32 -25.2(4) . . . . ?
S2 P2 C31 C32 -152.4(5) . . . . ?
Se2 P2 C31 C32 -154.2(3) . . . . ?
C41 P2 C31 C36 -92.9(3) . . . . ?
C2 P2 C31 C36 158.7(3) . . . . ?
S2 P2 C31 C36 31.5(6) . . . . ?
Se2 P2 C31 C36 29.7(3) . . . . ?
C36 C31 C32 C33 -1.8(6) . . . . ?
P2 C31 C32 C33 -177.9(3) . . . . ?
C31 C32 C33 C34 0.5(6) . . . . ?
C32 C33 C34 C35 1.6(7) . . . . ?
C33 C34 C35 C36 -2.5(7) . . . . ?
C34 C35 C36 C31 1.2(7) . . . . ?
C32 C31 C36 C35 0.9(6) . . . . ?
P2 C31 C36 C35 177.2(3) . . . . ?
C31 P2 C41 C42 127.0(4) . . . . ?
C2 P2 C41 C42 -124.6(4) . . . . ?
S2 P2 C41 C42 1.6(6) . . . . ?
Se2 P2 C41 C42 2.8(4) . . . . ?
C31 P2 C41 C46 -51.7(4) . . . . ?
C2 P2 C41 C46 56.8(4) . . . . ?
S2 P2 C41 C46 -177.0(6) . . . . ?
Se2 P2 C41 C46 -175.8(3) . . . . ?
C46 C41 C42 C43 0.1(7) . . . . ?
P2 C41 C42 C43 -178.6(4) . . . . ?
C41 C42 C43 C44 -0.8(8) . . . . ?
C42 C43 C44 C45 1.4(8) . . . . ?
C43 C44 C45 C46 -1.3(8) . . . . ?
C42 C41 C46 C45 0.0(7) . . . . ?
P2 C41 C46 C45 178.6(3) . . . . ?
C44 C45 C46 C41 0.6(7) . . . . ?
C61 P3 C51 C56 109.5(4) . . . . ?
C3 P3 C51 C56 -143.1(4) . . . . ?
S3 P3 C51 C56 -13.9(5) . . . . ?
Se3 P3 C51 C56 -15.8(4) . . . . ?
C61 P3 C51 C52 -67.2(4) . . . . ?
C3 P3 C51 C52 40.2(4) . . . . ?
S3 P3 C51 C52 169.4(4) . . . . ?
Se3 P3 C51 C52 167.5(4) . . . . ?
C56 C51 C52 C53 -0.8(7) . . . . ?
P3 C51 C52 C53 175.9(4) . . . . ?
C51 C52 C53 C54 0.6(7) . . . . ?
C52 C53 C54 C55 -0.8(8) . . . . ?
C53 C54 C55 C56 1.1(9) . . . . ?
C52 C51 C56 C55 1.2(7) . . . . ?
P3 C51 C56 C55 -175.7(4) . . . . ?
C54 C55 C56 C51 -1.4(9) . . . . ?
C51 P3 C61 C62 -95.3(4) . . . . ?
C3 P3 C61 C62 155.0(4) . . . . ?
S3 P3 C61 C62 26.7(5) . . . . ?
Se3 P3 C61 C62 27.9(4) . . . . ?
C51 P3 C61 C66 80.4(4) . . . . ?
C3 P3 C61 C66 -29.3(4) . . . . ?
S3 P3 C61 C66 -157.6(4) . . . . ?
Se3 P3 C61 C66 -156.4(3) . . . . ?
C66 C61 C62 C63 -1.1(8) . . . . ?
P3 C61 C62 C63 174.7(4) . . . . ?
C61 C62 C63 C64 2.4(9) . . . . ?
C62 C63 C64 C65 -2.4(10) . . . . ?
C63 C64 C65 C66 1.2(9) . . . . ?
C64 C65 C66 C61 0.1(7) . . . . ?
C62 C61 C66 C65 -0.2(7) . . . . ?
P3 C61 C66 C65 -175.8(3) . . . . ?
C81 P4 C71 C72 126.8(4) . . . . ?
C4 P4 C71 C72 -124.1(3) . . . . ?
S4 P4 C71 C72 3.8(7) . . . . ?
Se4 P4 C71 C72 7.3(4) . . . . ?
C81 P4 C71 C76 -45.9(4) . . . . ?
C4 P4 C71 C76 63.1(4) . . . . ?
S4 P4 C71 C76 -168.9(7) . . . . ?
Se4 P4 C71 C76 -165.4(3) . . . . ?
C76 C71 C72 C73 -1.0(7) . . . . ?
P4 C71 C72 C73 -173.8(3) . . . . ?
C71 C72 C73 C74 1.0(7) . . . . ?
C72 C73 C74 C75 -0.9(8) . . . . ?
C73 C74 C75 C76 0.8(8) . . . . ?
C72 C71 C76 C75 0.9(7) . . . . ?
P4 C71 C76 C75 173.7(3) . . . . ?
C74 C75 C76 C71 -0.8(7) . . . . ?
C71 P4 C81 C82 -91.3(4) . . . . ?
C4 P4 C81 C82 152.6(3) . . . . ?
S4 P4 C81 C82 24.1(6) . . . . ?
Se4 P4 C81 C82 31.9(4) . . . . ?
C71 P4 C81 C86 83.3(4) . . . . ?
C4 P4 C81 C86 -32.7(4) . . . . ?
S4 P4 C81 C86 -161.2(6) . . . . ?
Se4 P4 C81 C86 -153.5(3) . . . . ?
C86 C81 C82 C83 0.2(7) . . . . ?
P4 C81 C82 C83 175.2(4) . . . . ?
C81 C82 C83 C84 -0.6(8) . . . . ?
C82 C83 C84 C85 1.2(9) . . . . ?
C83 C84 C85 C86 -1.5(9) . . . . ?
C84 C85 C86 C81 1.2(8) . . . . ?
C82 C81 C86 C85 -0.5(7) . . . . ?
P4 C81 C86 C85 -175.1(4) . . . . ?
C96 C91 C92 C93 -18(2) 6_554 . . . ?
C95 C91 C92 C93 -9.3(14) 6_554 . . . ?
C96 C91 C92 C94 19(5) 6_554 . . . ?
C95 C91 C92 C94 28(4) 6_554 . . . ?
C91 C92 C93 C92 -84.3(9) . . . 6_554 ?
C94 C92 C93 C92 112.1(13) . . . 6_554 ?
C91 C92 C93 C94 20.8(17) . . . 6_554 ?
C94 C92 C93 C94 -143(2) . . . 6_554 ?
C91 C92 C93 C94 163.6(19) . . . . ?
C91 C92 C93 C95 8.4(12) . . . 6_554 ?
C94 C92 C93 C95 -155.2(16) . . . 6_554 ?
C91 C92 C93 C95 -178.3(11) . . . . ?
C94 C92 C93 C95 18.1(13) . . . . ?
C92 C93 C94 C95 -31(3) 6_554 . . . ?
C92 C93 C94 C95 131(3) . . . . ?
C94 C93 C94 C95 -122(3) 6_554 . . . ?
C95 C93 C94 C95 -169(2) 6_554 . . . ?
C92 C93 C94 C92 -163(2) 6_554 . . . ?
C94 C93 C94 C92 106.4(13) 6_554 . . . ?
C95 C93 C94 C92 60(2) 6_554 . . . ?
C95 C93 C94 C92 -131(3) . . . . ?
C92 C93 C94 C96 -18.4(18) 6_554 . . . ?
C92 C93 C94 C96 144.3(15) . . . . ?
C94 C93 C94 C96 -109.3(9) 6_554 . . . ?
C95 C93 C94 C96 -155.7(19) 6_554 . . . ?
C95 C93 C94 C96 13(2) . . . . ?
C93 C92 C94 C95 -72(5) . . . . ?
C91 C92 C94 C95 -114(6) . . . . ?
C91 C92 C94 C93 -42(4) . . . . ?
C93 C92 C94 C96 -50(2) . . . . ?
C91 C92 C94 C96 -92(5) . . . . ?
C93 C94 C95 C96 51(8) . . . . ?
C92 C94 C95 C96 98(6) . . . . ?
C93 C94 C95 C91 22(3) . . . 6_554 ?
C92 C94 C95 C91 69(5) . . . 6_554 ?
C96 C94 C95 C91 -29(6) . . . 6_554 ?
C92 C94 C95 C93 47(4) . . . . ?
C96 C94 C95 C93 -51(8) . . . . ?
C92 C93 C95 C94 152(3) 6_554 . . . ?
C92 C93 C95 C94 -45(3) . . . . ?
C94 C93 C95 C94 98(5) 6_554 . . . ?
C95 C93 C95 C94 54(3) 6_554 . . . ?
C92 C93 C95 C96 -4(2) 6_554 . . . ?
C92 C93 C95 C96 159.8(19) . . . . ?
C94 C93 C95 C96 -58(3) 6_554 . . . ?
C94 C93 C95 C96 -156(4) . . . . ?
C95 C93 C95 C96 -101.6(16) 6_554 . . . ?
C92 C93 C95 C91 -7.7(12) 6_554 . . 6_554 ?
C92 C93 C95 C91 155.5(13) . . . 6_554 ?
C94 C93 C95 C91 -62(2) 6_554 . . 6_554 ?
C94 C93 C95 C91 -160(3) . . . 6_554 ?
C95 C93 C95 C91 -105.8(7) 6_554 . . 6_554 ?
C94 C95 C96 C91 -46(8) . . . 6_554 ?
C93 C95 C96 C91 -7(2) . . . 6_554 ?
C91 C95 C96 C94 46(8) 6_554 . . . ?
C93 C95 C96 C94 39(7) . . . . ?
C93 C94 C96 C95 -131(8) . . . . ?
C92 C94 C96 C95 -96(7) . . . . ?
C95 C94 C96 C91 137(8) . . . 6_554 ?
C93 C94 C96 C91 5.9(16) . . . 6_554 ?
C92 C94 C96 C91 41(3) . . . 6_554 ?
